data_7120179
loop_
_publ_author_name
'Lions, Mathieu'
'Tomasino, Jean-Bernard'
'Chattot, Raphael'
'Abeykoon, Brain'
'Guillou, Nathalie'
'Devic, Thomas'
'Demessence, Aude'
'Cardenas, Luis'
'Maillard, Frederic'
'Fateeva, Alexandra'

_publ_section_title
;
 Insights into the mechanism of electrocatalysis of oxygen reduction
 reaction by a porphyrinic metal organic framework
;
_journal_name_full 'Chem. Commun.'
_journal_paper_doi 10.1039/C7CC02113E
_journal_year 2017
_chemical_formula_sum 'C96 H66.2 Al4 Co2 N8 O27.1'
_chemical_formula_weight 1991.18
_chemical_name_systematic Co-Al-PMOF
_space_group_IT_number 65
_space_group_name_Hall '-C 2 2'
_symmetry_cell_setting orthorhombic
_symmetry_Int_Tables_number 65
_symmetry_space_group_name_Hall '-C 2 2'
_symmetry_space_group_name_H-M 'C m m m'
_audit_update_record
;
2017-03-19 deposited with the CCDC.
2017-05-23 downloaded from the CCDC.
;
_cell_angle_alpha 90
_cell_angle_beta 90
_cell_angle_gamma 90
_cell_formula_units_Z 1
_cell_length_a 6.61358(13)
_cell_length_b 31.881(2)
_cell_length_c 16.8079(12)
_cell_measurement_temperature 293
_cell_volume 3543.9(3)
_computing_molecular_graphics DIAMOND
_computing_structure_refinement TOPAS
_computing_structure_solution TOPAS
_diffrn_ambient_temperature 293
_diffrn_measurement_device_type Unknown
_diffrn_radiation_monochromator 'Ge(111) monochromator'
_diffrn_radiation_type 'CuKa1 radiation'
_diffrn_radiation_wavelength 1.5406
_diffrn_source 'X-ray sealed tube'
_exptl_crystal_colour red
_pd_meas_2theta_range_inc 0.0144479
_pd_meas_2theta_range_max 90.00
_pd_meas_2theta_range_min 3.000
_pd_proc_2theta_range_inc 0.0144
_pd_proc_2theta_range_max 70.000
_pd_proc_2theta_range_min 4.000
_pd_proc_ls_background_function 'Chebychev polynomial'
_pd_proc_ls_profile_function 'modified Thompson-Cox-Hastings pseudo-Voigt + Stephens_orthorhombic model'
_pd_proc_ls_prof_R_factor 0.013
_pd_proc_ls_prof_wR_factor 0.018
_pd_spec_mounting 'glass capillary'
_pd_spec_mount_mode transmission
_pd_spec_shape cylinder
_refine_ls_goodness_of_fit_all 2.40
_refine_ls_number_reflns 487
_refine_ls_R_I_factor 0.005
_cod_data_source_file c7cc02113e2.cif
_cod_data_source_block AF330
_cod_original_formula_sum 'Co2 N8 C96 O27.1 Al4 H66.2'
_cod_database_code 7120179
_refine_ls_number_structural_parameters 8
_refine_ls_number_profile_parameters 30

loop_
_symmetry_equiv_pos_as_xyz
'x, y, z '
'-x, -y, z '
'-x, y, -z '
'-x, y, z '
'x, -y, -z '
'x, -y, z '
'x, y, -z '
'-x, -y, -z '
'x+1/2, y+1/2, z '
'-x+1/2, -y+1/2, z '
'-x+1/2, y+1/2, -z '
'-x+1/2, y+1/2, z '
'x+1/2, -y+1/2, -z '
'x+1/2, -y+1/2, z '
'x+1/2, y+1/2, -z '
'-x+1/2, -y+1/2, -z '

loop_
_atom_site_label
_atom_site_type_symbol
_atom_site_symmetry_multiplicity
_atom_site_fract_x
_atom_site_fract_y
_atom_site_fract_z
_atom_site_occupancy
_atom_site_B_iso_or_equiv
Co1 Co 2 0 0.5 0.5 1 0.62(19)
N2 N 4 0 0.4383 0.5 1 0.62(19)
C3 C 8 0 0.4125 0.4357 1 0.62(19)
C4 C 8 0 0.4256 0.3561 1 0.62(19)
C5 C 8 0 0.4661 0.333 1 0.62(19)
N6 N 4 0 0.5 0.3821 1 0.62(19)
C7 C 8 0 0.4794 0.251 1 0.62(19)
C8 C 8 0 0.3922 0.2941 1 0.62(19)
C9 C 16 -0.1697 0.3773 0.2638 1 0.62(19)
C10 C 16 -0.1717 0.3477 0.2049 1 0.62(19)
C11 C 8 0 0.3328 0.1745 1 0.62(19)
C12 C 8 0 0.3009 0.1093 1 0.62(19)
O13 O 16 0.16748 0.28929 0.08295 1 0.62(19)
Al1 Al 4 0.25 0.25 0 1 0.62(19)
O15 O 4 0.5 0.2776 0 1 0.62(19)
C16 C 8 0 0.3703 0.4604 1 0.62(19)
H71 H 8 0 0.462 0.2064 1 0.62(19)
H101 H 16 -0.2885 0.3378 0.1859 1 4
H91 H 16 -0.2877 0.3868 0.2837 1 4
H161 H 8 0 0.3464 0.4272 1 4
H151 H 4 0.5 0.3072 0 1 4
Ow1 O 2 0.5 0.5 0.5 0.74(2) 3
Ow2 O 8 0.5 0.5465(11) 0.631(3) 0.443(16) 3
Ow3 O 8 0.396(8) 0.5392(13) 0.5 0.26(2) 3
